data_7008509
loop_
_publ_author_name
'Gray, Ian P.'
'Slawin, Alexandra M. Z.'
'Woollins, J. Derek'

_publ_section_title
;
 Synthesis and structure of novel [Ph(RO)PSe2]- complexes.
;
_journal_issue 12
_journal_name_full 'Dalton transactions (Cambridge, England : 2003)'
_journal_page_first 2188
_journal_page_last 2194
_journal_paper_doi 10.1039/b503793j
_journal_year 2005
_chemical_formula_sum 'C16 H20 O2 P2 Pb Se4'
_chemical_formula_weight 829.29
_chemical_name_systematic
;
?
;
_space_group_IT_number 2
_symmetry_cell_setting triclinic
_symmetry_space_group_name_Hall '-P 1'
_symmetry_space_group_name_H-M 'P -1'
_atom_sites_solution_hydrogens geom
_atom_sites_solution_primary direct
_atom_sites_solution_secondary difmap
_audit_creation_method SHELXL-97
_cell_angle_alpha 110.741(14)
_cell_angle_beta 97.96(2)
_cell_angle_gamma 100.16(2)
_cell_formula_units_Z 2
_cell_length_a 6.4975(7)
_cell_length_b 13.1066(13)
_cell_length_c 14.502(2)
_cell_measurement_reflns_used 4081
_cell_measurement_temperature 93(2)
_cell_measurement_theta_max 25.3491
_cell_measurement_theta_min 2.7121
_cell_volume 1109.4(3)
_computing_cell_refinement 'CrystalClear (Rigaku Corp., 2004)'
_computing_data_collection 'CrystalClear (Rigaku Corp., 2004)'
_computing_data_reduction 'CrystalClear (Rigaku Corp., 2004)'
_computing_molecular_graphics 'Bruker SHELXTL'
_computing_publication_material 'Bruker SHELXTL'
_computing_structure_refinement 'SHELXL-97 (Sheldrick, 1997)'
_computing_structure_solution 'SHELXS-97 (Sheldrick, 1990)'
_diffrn_ambient_temperature 93(2)
_diffrn_detector_area_resol_mean 0.83
_diffrn_measured_fraction_theta_full 0.933
_diffrn_measured_fraction_theta_max 0.933
_diffrn_measurement_device_type ccd
_diffrn_measurement_method dtprofit.ref
_diffrn_radiation_monochromator 'confocal optic'
_diffrn_radiation_source 'rotating anode'
_diffrn_radiation_type MoK\a
_diffrn_radiation_wavelength 0.71073
_diffrn_reflns_av_R_equivalents 0.0588
_diffrn_reflns_av_sigmaI/netI 0.1026
_diffrn_reflns_limit_h_max 6
_diffrn_reflns_limit_h_min -7
_diffrn_reflns_limit_k_max 15
_diffrn_reflns_limit_k_min -11
_diffrn_reflns_limit_l_max 17
_diffrn_reflns_limit_l_min -16
_diffrn_reflns_number 6681
_diffrn_reflns_theta_full 25.35
_diffrn_reflns_theta_max 25.35
_diffrn_reflns_theta_min 2.71
_diffrn_standards_decay_% -
_diffrn_standards_interval_count -
_diffrn_standards_number -
_exptl_absorpt_coefficient_mu 14.318
_exptl_absorpt_correction_T_max 1.0000
_exptl_absorpt_correction_T_min 0.3132
_exptl_absorpt_correction_type multi-scan
_exptl_crystal_colour Yellow
_exptl_crystal_density_diffrn 2.482
_exptl_crystal_density_meas ?
_exptl_crystal_density_method 'not measured'
_exptl_crystal_description Platelet
_exptl_crystal_F_000 760
_exptl_crystal_size_max 0.1000
_exptl_crystal_size_mid 0.1000
_exptl_crystal_size_min 0.0100
_refine_diff_density_max 1.938
_refine_diff_density_min -1.234
_refine_diff_density_rms 0.253
_refine_ls_extinction_method none
_refine_ls_goodness_of_fit_ref 0.602
_refine_ls_hydrogen_treatment riding
_refine_ls_matrix_type full
_refine_ls_number_parameters 224
_refine_ls_number_reflns 3780
_refine_ls_number_restraints 0
_refine_ls_restrained_S_all 0.602
_refine_ls_R_factor_all 0.0469
_refine_ls_R_factor_gt 0.0400
_refine_ls_shift/su_max 0.013
_refine_ls_shift/su_mean 0.002
_refine_ls_structure_factor_coef Fsqd
_refine_ls_weighting_details 'calc w=1/[\s^2^(Fo^2^)+(0.1000P)^2^+0.0000P] where P=(Fo^2^+2Fc^2^)/3'
_refine_ls_weighting_scheme calc
_refine_ls_wR_factor_gt 0.0957
_refine_ls_wR_factor_ref 0.1025
_reflns_number_gt 3124
_reflns_number_total 3780
_reflns_threshold_expression >2sigma(I)
_cod_data_source_file b503793j.txt
_cod_data_source_block igdw44
_cod_depositor_comments
;
The following automatic conversions were performed:
'_symmetry_cell_setting' value 'Triclinic' changed to 'triclinic'
according to '/home/saulius/struct/CIF-dictionaries/cif_core.dic'
dictionary named 'cif_core.dic' version 2.4.1 from 2010-06-29.

Automatic conversion script
Id: cif_fix_enum 1527 2010-12-29 10:47:43Z saulius 

The following automatic conversions were performed:

'_exptl_crystal_density_meas' value '-' was changed to '?' - the
value is perceived as not measured.

Automatic conversion script
Id: cif_fix_values 3008 2015-01-20 13:52:24Z robertas 
;
_cod_original_cell_volume 1109.4(2)
_cod_original_sg_symbol_H-M P-1
_cod_database_code 7008509

loop_
_symmetry_equiv_pos_as_xyz
'x, y, z'
'-x, -y, -z'

loop_
_atom_site_label
_atom_site_type_symbol
_atom_site_fract_x
_atom_site_fract_y
_atom_site_fract_z
_atom_site_U_iso_or_equiv
_atom_site_adp_type
_atom_site_occupancy
_atom_site_symmetry_multiplicity
_atom_site_calc_flag
_atom_site_refinement_flags
_atom_site_disorder_assembly
_atom_site_disorder_group
Pb1 Pb 0.21605(4) 0.05464(2) 0.12720(2) 0.01558(13) Uani 1 1 d . . .
Se1 Se 0.62606(11) 0.20687(6) 0.25059(5) 0.01482(19) Uani 1 1 d . . .
Se2 Se 0.15056(11) 0.13336(7) 0.33463(6) 0.0181(2) Uani 1 1 d . . .
P1 P 0.4952(3) 0.19297(16) 0.37633(14) 0.0125(4) Uani 1 1 d . . .
C1 C 0.5817(12) 0.3242(6) 0.4853(5) 0.0162(17) Uani 1 1 d . . .
C2 C 0.4379(14) 0.3728(8) 0.5374(6) 0.030(2) Uani 1 1 d . . .
H2A H 0.2900 0.3358 0.5173 0.036 Uiso 1 1 calc R . .
C3 C 0.5100(17) 0.4763(8) 0.6196(7) 0.042(3) Uani 1 1 d . . .
H3A H 0.4106 0.5109 0.6539 0.050 Uiso 1 1 calc R . .
C4 C 0.7240(18) 0.5274(8) 0.6504(7) 0.045(3) Uani 1 1 d . . .
H4A H 0.7725 0.5967 0.7074 0.053 Uiso 1 1 calc R . .
C5 C 0.8703(17) 0.4804(9) 0.6005(7) 0.042(3) Uani 1 1 d . . .
H5A H 1.0181 0.5178 0.6220 0.050 Uiso 1 1 calc R . .
C6 C 0.8004(13) 0.3772(7) 0.5179(6) 0.027(2) Uani 1 1 d . . .
H6A H 0.9010 0.3431 0.4842 0.032 Uiso 1 1 calc R . .
O1 O 0.6089(7) 0.1173(4) 0.4213(4) 0.0145(11) Uani 1 1 d . . .
C7 C 0.5825(12) -0.0020(7) 0.3603(6) 0.0226(19) Uani 1 1 d . . .
H7A H 0.6265 -0.0109 0.2957 0.027 Uiso 1 1 calc R . .
H7B H 0.4303 -0.0426 0.3448 0.027 Uiso 1 1 calc R . .
C8 C 0.7175(12) -0.0491(7) 0.4180(6) 0.0222(18) Uani 1 1 d . . .
H8A H 0.7021 -0.1290 0.3777 0.033 Uiso 1 1 calc R . .
H8B H 0.6717 -0.0410 0.4813 0.033 Uiso 1 1 calc R . .
H8C H 0.8678 -0.0085 0.4332 0.033 Uiso 1 1 calc R . .
Se11 Se 0.01866(11) 0.22114(7) 0.09608(6) 0.0175(2) Uani 1 1 d . . .
Se12 Se 0.30871(11) 0.07672(6) -0.07849(6) 0.0171(2) Uani 1 1 d . . .
P11 P 0.1881(3) 0.22458(17) -0.02257(15) 0.0154(4) Uani 1 1 d . . .
C11 C 0.0163(13) 0.2423(8) -0.1208(6) 0.025(2) Uani 1 1 d . . .
C12 C 0.0501(19) 0.2116(10) -0.2159(7) 0.050(3) Uani 1 1 d . B .
H12A H 0.1593 0.1732 -0.2326 0.061 Uiso 1 1 calc R . .
C13 C -0.0711(18) 0.2348(9) -0.2897(8) 0.046(3) Uani 1 1 d . . .
H13A H -0.0388 0.2145 -0.3548 0.055 Uiso 1 1 calc R A 1
C14 C -0.2277(15) 0.2837(10) -0.2718(8) 0.049(3) Uani 1 1 d . B 1
H14A H -0.2791 0.3222 -0.3111 0.059 Uiso 1 1 calc R B 1
C15A C -0.309(3) 0.2763(16) -0.1966(14) 0.030(4) Uiso 0.50 1 d P B 1
H15A H -0.4496 0.2864 -0.1934 0.036 Uiso 0.50 1 calc PR B 1
C16A C -0.189(2) 0.2530(13) -0.1180(11) 0.016(3) Uiso 0.50 1 d P B 1
H16A H -0.2516 0.2451 -0.0648 0.019 Uiso 0.50 1 calc PR B 1
C15B C -0.226(3) 0.3560(18) -0.1585(15) 0.038(5) Uiso 0.50 1 d P B 2
C16B C -0.100(3) 0.3320(15) -0.0891(13) 0.028(4) Uiso 0.50 1 d P B 2
O11 O 0.3664(8) 0.3391(5) 0.0142(4) 0.0249(13) Uani 1 1 d . . .
C17 C 0.5451(12) 0.3689(7) 0.0982(7) 0.0250(19) Uani 1 1 d . B .
H17A H 0.6314 0.3123 0.0822 0.030 Uiso 1 1 calc R . .
H17B H 0.4914 0.3702 0.1591 0.030 Uiso 1 1 calc R . .
C18 C 0.680(2) 0.4814(10) 0.1179(9) 0.069(4) Uani 1 1 d . . .
H18A H 0.8007 0.5019 0.1749 0.103 Uiso 1 1 calc R B .
H18B H 0.5939 0.5372 0.1342 0.103 Uiso 1 1 calc R . .
H18C H 0.7341 0.4795 0.0577 0.103 Uiso 1 1 calc R . .

loop_
_atom_site_aniso_label
_atom_site_aniso_U_11
_atom_site_aniso_U_22
_atom_site_aniso_U_33
_atom_site_aniso_U_23
_atom_site_aniso_U_13
_atom_site_aniso_U_12
Pb1 0.0166(2) 0.0170(2) 0.01154(19) 0.00617(14) -0.00088(12) 0.00183(13)
Se1 0.0135(4) 0.0192(4) 0.0123(4) 0.0074(3) 0.0030(3) 0.0022(3)
Se2 0.0118(4) 0.0279(5) 0.0149(4) 0.0096(4) 0.0035(3) 0.0026(3)
P1 0.0127(9) 0.0150(10) 0.0099(10) 0.0057(8) 0.0007(7) 0.0035(7)
C1 0.026(4) 0.013(4) 0.011(4) 0.008(3) -0.002(3) 0.007(3)
C2 0.038(5) 0.031(5) 0.018(5) 0.006(4) -0.004(4) 0.017(4)
C3 0.071(7) 0.038(6) 0.012(5) -0.001(4) -0.003(4) 0.036(5)
C4 0.091(8) 0.021(5) 0.012(5) 0.006(4) -0.007(5) 0.002(5)
C5 0.057(6) 0.038(6) 0.020(5) 0.013(5) 0.000(4) -0.012(5)
C6 0.033(5) 0.029(5) 0.015(4) 0.013(4) 0.002(3) -0.004(4)
O1 0.018(3) 0.014(3) 0.014(3) 0.009(2) 0.005(2) 0.004(2)
C7 0.023(4) 0.021(5) 0.019(4) 0.003(4) 0.002(3) 0.004(3)
C8 0.026(4) 0.027(5) 0.018(4) 0.011(4) 0.008(3) 0.011(4)
Se11 0.0182(4) 0.0236(4) 0.0143(4) 0.0088(3) 0.0065(3) 0.0087(3)
Se12 0.0190(4) 0.0180(4) 0.0170(4) 0.0079(3) 0.0074(3) 0.0067(3)
P11 0.0182(10) 0.0166(11) 0.0128(10) 0.0069(9) 0.0035(8) 0.0048(8)
C11 0.030(5) 0.037(5) 0.026(5) 0.025(4) 0.015(4) 0.015(4)
C12 0.084(8) 0.068(8) 0.019(5) 0.025(5) 0.011(5) 0.052(7)
C13 0.076(8) 0.041(6) 0.029(6) 0.015(5) 0.011(5) 0.031(6)
C14 0.031(5) 0.079(9) 0.055(7) 0.052(7) 0.008(5) 0.006(5)
O11 0.030(3) 0.019(3) 0.024(3) 0.008(3) 0.009(2) 0.003(2)
C17 0.022(4) 0.022(5) 0.033(5) 0.016(4) 0.003(4) 0.002(3)
C18 0.096(9) 0.039(7) 0.043(7) 0.019(6) -0.022(6) -0.031(6)

loop_
_atom_type_symbol
_atom_type_description
_atom_type_scat_dispersion_real
_atom_type_scat_dispersion_imag
_atom_type_scat_source
C C 0.0033 0.0016 'International Tables Vol C Tables 4.2.6.8 and 6.1.1.4'
H H 0.0000 0.0000 'International Tables Vol C Tables 4.2.6.8 and 6.1.1.4'
O O 0.0106 0.0060 'International Tables Vol C Tables 4.2.6.8 and 6.1.1.4'
P P 0.1023 0.0942 'International Tables Vol C Tables 4.2.6.8 and 6.1.1.4'
Se Se -0.0929 2.2259 'International Tables Vol C Tables 4.2.6.8 and 6.1.1.4'
Pb Pb -3.3944 10.1111 'International Tables Vol C Tables 4.2.6.8 and 6.1.1.4'

loop_
_geom_angle_atom_site_label_1
_geom_angle_atom_site_label_2
_geom_angle_atom_site_label_3
_geom_angle
_geom_angle_site_symmetry_1
_geom_angle_site_symmetry_3
_geom_angle_publ_flag
Se11 Pb1 Se1 97.05(3) . . ?
Se11 Pb1 Se2 88.73(3) . . ?
Se1 Pb1 Se2 75.22(3) . . ?
Se11 Pb1 Se12 71.63(3) . . ?
Se1 Pb1 Se12 93.82(3) . . ?
Se2 Pb1 Se12 156.37(2) . . ?
P1 Se1 Pb1 84.42(5) . . ?
P1 Se2 Pb1 84.32(6) . . ?
O1 P1 C1 98.8(3) . . ?
O1 P1 Se2 112.8(2) . . ?
C1 P1 Se2 112.0(2) . . ?
O1 P1 Se1 110.2(2) . . ?
C1 P1 Se1 111.0(3) . . ?
Se2 P1 Se1 111.50(9) . . ?
C2 C1 C6 119.5(7) . . ?
C2 C1 P1 121.7(6) . . ?
C6 C1 P1 118.8(6) . . ?
C1 C2 C3 120.1(8) . . ?
C1 C2 H2A 119.9 . . ?
C3 C2 H2A 119.9 . . ?
C4 C3 C2 119.7(9) . . ?
C4 C3 H3A 120.1 . . ?
C2 C3 H3A 120.1 . . ?
C3 C4 C5 121.2(9) . . ?
C3 C4 H4A 119.4 . . ?
C5 C4 H4A 119.4 . . ?
C4 C5 C6 119.6(9) . . ?
C4 C5 H5A 120.2 . . ?
C6 C5 H5A 120.2 . . ?
C5 C6 C1 119.7(8) . . ?
C5 C6 H6A 120.2 . . ?
C1 C6 H6A 120.2 . . ?
C7 O1 P1 120.3(5) . . ?
O1 C7 C8 108.6(6) . . ?
O1 C7 H7A 110.0 . . ?
C8 C7 H7A 110.0 . . ?
O1 C7 H7B 110.0 . . ?
C8 C7 H7B 110.0 . . ?
H7A C7 H7B 108.3 . . ?
C7 C8 H8A 109.5 . . ?
C7 C8 H8B 109.5 . . ?
H8A C8 H8B 109.5 . . ?
C7 C8 H8C 109.5 . . ?
H8A C8 H8C 109.5 . . ?
H8B C8 H8C 109.5 . . ?
P11 Se11 Pb1 91.38(6) . . ?
P11 Se12 Pb1 82.35(6) . . ?
O11 P11 C11 98.7(4) . . ?
O11 P11 Se12 113.7(2) . . ?
C11 P11 Se12 112.3(3) . . ?
O11 P11 Se11 110.8(2) . . ?
C11 P11 Se11 109.7(3) . . ?
Se12 P11 Se11 111.08(10) . . ?
C12 C11 C16A 111.8(10) . . ?
C12 C11 C16B 116.4(10) . . ?
C16A C11 C16B 40.8(9) . . ?
C12 C11 P11 121.8(7) . . ?
C16A C11 P11 123.5(9) . . ?
C16B C11 P11 116.9(9) . . ?
C11 C12 C13 121.7(9) . . ?
C11 C12 H12A 119.2 . . ?
C13 C12 H12A 119.2 . . ?
C14 C13 C12 121.7(10) . . ?
C14 C13 H13A 119.2 . . ?
C12 C13 H13A 119.2 . . ?
C15A C14 C13 115.7(13) . . ?
C15A C14 H14A 122.1 . . ?
C13 C14 H14A 122.1 . . ?
C14 C15A C16A 120.9(15) . . ?
C14 C15A H15A 119.6 . . ?
C16A C15A H15A 119.6 . . ?
C11 C16A C15A 119.6(14) . . ?
C11 C16A H16A 120.2 . . ?
C15A C16A H16A 120.2 . . ?
C15B C16B C11 121.4(15) . . ?
C17 O11 P11 121.1(6) . . ?
O11 C17 C18 109.3(8) . . ?
O11 C17 H17A 109.8 . . ?
C18 C17 H17A 109.8 . . ?
O11 C17 H17B 109.8 . . ?
C18 C17 H17B 109.8 . . ?
H17A C17 H17B 108.3 . . ?
C17 C18 H18A 109.5 . . ?
C17 C18 H18B 109.5 . . ?
H18A C18 H18B 109.5 . . ?
C17 C18 H18C 109.5 . . ?
H18A C18 H18C 109.5 . . ?
H18B C18 H18C 109.5 . . ?

loop_
_geom_bond_atom_site_label_1
_geom_bond_atom_site_label_2
_geom_bond_distance
_geom_bond_site_symmetry_2
_geom_bond_publ_flag
Pb1 Se11 2.8522(9) . ?
Pb1 Se1 2.9249(12) . ?
Pb1 Se2 2.9335(9) . ?
Pb1 Se12 3.2235(10) . ?
Se1 P1 2.166(2) . ?
Se2 P1 2.160(2) . ?
P1 O1 1.593(5) . ?
P1 C1 1.805(7) . ?
C1 C2 1.383(11) . ?
C1 C6 1.399(11) . ?
C2 C3 1.399(12) . ?
C2 H2A 0.9500 . ?
C3 C4 1.367(14) . ?
C3 H3A 0.9500 . ?
C4 C5 1.374(14) . ?
C4 H4A 0.9500 . ?
C5 C6 1.399(12) . ?
C5 H5A 0.9500 . ?
C6 H6A 0.9500 . ?
O1 C7 1.463(9) . ?
C7 C8 1.486(12) . ?
C7 H7A 0.9900 . ?
C7 H7B 0.9900 . ?
C8 H8A 0.9800 . ?
C8 H8B 0.9800 . ?
C8 H8C 0.9800 . ?
Se11 P11 2.176(2) . ?
Se12 P11 2.151(2) . ?
P11 O11 1.591(6) . ?
P11 C11 1.793(9) . ?
C11 C12 1.354(13) . ?
C11 C16A 1.369(16) . ?
C11 C16B 1.479(18) . ?
C12 C13 1.394(14) . ?
C12 H12A 0.9500 . ?
C13 C14 1.303(14) . ?
C13 H13A 0.9500 . ?
C14 C15A 1.30(2) . ?
C14 H14A 0.9500 . ?
C15A C16A 1.45(2) . ?
C15A H15A 0.9500 . ?
C16A H16A 0.9500 . ?
C15B C16B 1.37(3) . ?
O11 C17 1.448(10) . ?
C17 C18 1.483(13) . ?
C17 H17A 0.9900 . ?
C17 H17B 0.9900 . ?
C18 H18A 0.9800 . ?
C18 H18B 0.9800 . ?
C18 H18C 0.9800 . ?

loop_
_geom_torsion_atom_site_label_1
_geom_torsion_atom_site_label_2
_geom_torsion_atom_site_label_3
_geom_torsion_atom_site_label_4
_geom_torsion
_geom_torsion_site_symmetry_1
_geom_torsion_site_symmetry_2
_geom_torsion_site_symmetry_3
_geom_torsion_site_symmetry_4
_geom_torsion_publ_flag
Se11 Pb1 Se1 P1 100.24(6) . . . . ?
Se2 Pb1 Se1 P1 13.43(6) . . . . ?
Se12 Pb1 Se1 P1 172.18(6) . . . . ?
Se11 Pb1 Se2 P1 -111.11(6) . . . . ?
Se1 Pb1 Se2 P1 -13.48(6) . . . . ?
Se12 Pb1 Se2 P1 -77.95(8) . . . . ?
Pb1 Se2 P1 O1 -105.5(2) . . . . ?
Pb1 Se2 P1 C1 144.1(3) . . . . ?
Pb1 Se2 P1 Se1 19.09(8) . . . . ?
Pb1 Se1 P1 O1 106.9(2) . . . . ?
Pb1 Se1 P1 C1 -144.7(3) . . . . ?
Pb1 Se1 P1 Se2 -19.14(8) . . . . ?
O1 P1 C1 C2 -114.6(7) . . . . ?
Se2 P1 C1 C2 4.4(8) . . . . ?
Se1 P1 C1 C2 129.7(7) . . . . ?
O1 P1 C1 C6 64.8(7) . . . . ?
Se2 P1 C1 C6 -176.2(6) . . . . ?
Se1 P1 C1 C6 -50.9(7) . . . . ?
C6 C1 C2 C3 2.6(14) . . . . ?
P1 C1 C2 C3 -178.1(8) . . . . ?
C1 C2 C3 C4 -2.2(15) . . . . ?
C2 C3 C4 C5 1.6(16) . . . . ?
C3 C4 C5 C6 -1.4(16) . . . . ?
C4 C5 C6 C1 1.7(15) . . . . ?
C2 C1 C6 C5 -2.3(13) . . . . ?
P1 C1 C6 C5 178.3(7) . . . . ?
C1 P1 O1 C7 178.7(5) . . . . ?
Se2 P1 O1 C7 60.2(5) . . . . ?
Se1 P1 O1 C7 -65.0(5) . . . . ?
P1 O1 C7 C8 176.0(5) . . . . ?
Se1 Pb1 Se11 P11 79.94(6) . . . . ?
Se2 Pb1 Se11 P11 154.88(6) . . . . ?
Se12 Pb1 Se11 P11 -11.76(5) . . . . ?
Se11 Pb1 Se12 P11 12.00(5) . . . . ?
Se1 Pb1 Se12 P11 -84.17(6) . . . . ?
Se2 Pb1 Se12 P11 -23.18(8) . . . . ?
Pb1 Se12 P11 O11 109.7(3) . . . . ?
Pb1 Se12 P11 C11 -139.3(3) . . . . ?
Pb1 Se12 P11 Se11 -16.09(7) . . . . ?
Pb1 Se11 P11 O11 -109.3(3) . . . . ?
Pb1 Se11 P11 C11 142.9(3) . . . . ?
Pb1 Se11 P11 Se12 18.09(8) . . . . ?
O11 P11 C11 C12 86.0(9) . . . . ?
Se12 P11 C11 C12 -34.1(10) . . . . ?
Se11 P11 C11 C12 -158.1(9) . . . . ?
O11 P11 C11 C16A -115.2(10) . . . . ?
Se12 P11 C11 C16A 124.7(10) . . . . ?
Se11 P11 C11 C16A 0.6(11) . . . . ?
O11 P11 C11 C16B -68.1(10) . . . . ?
Se12 P11 C11 C16B 171.7(9) . . . . ?
Se11 P11 C11 C16B 47.7(10) . . . . ?
C16A C11 C12 C13 25.0(17) . . . . ?
C16B C11 C12 C13 -19.7(18) . . . . ?
P11 C11 C12 C13 -174.0(9) . . . . ?
C11 C12 C13 C14 -2.5(19) . . . . ?
C12 C13 C14 C15A -21.6(19) . . . . ?
C13 C14 C15A C16A 21(2) . . . . ?
C12 C11 C16A C15A -24.5(18) . . . . ?
C16B C11 C16A C15A 81.2(19) . . . . ?
P11 C11 C16A C15A 174.9(11) . . . . ?
C14 C15A C16A C11 2(2) . . . . ?
C12 C11 C16B C15B 21(2) . . . . ?
C16A C11 C16B C15B -72.3(19) . . . . ?
P11 C11 C16B C15B 176.7(14) . . . . ?
C11 P11 O11 C17 177.7(6) . . . . ?
Se12 P11 O11 C17 -63.2(6) . . . . ?
Se11 P11 O11 C17 62.7(6) . . . . ?
P11 O11 C17 C18 -177.8(7) . . . . ?
